data_4302614
loop_
_publ_author_name
'Liang Zhao'
'Thomas C. W. Mak'

_publ_section_title
;
Assembly of Silver(I) Two- and Three-Dimensional Coordination Networks with
Complementary Tridentate Heteroaryl Ethynide Ligands
;
_journal_name_full 'Inorganic Chemistry'
_journal_page_first 6480
_journal_page_last 6489
_journal_paper_doi 10.1021/ic900346p
_journal_volume 48
_journal_year 2009
_chemical_formula_sum 'C25 H3 Ag10 F24 N O26'
_chemical_formula_weight 2267.98
_chemical_name_common ([2,6-(AgCC)2-Py])(8AgCF3CO2)(10H2O)
_chemical_name_systematic
; 
 ? 
;
_space_group_IT_number 15
_symmetry_cell_setting monoclinic
_symmetry_space_group_name_Hall '-C 2yc'
_symmetry_space_group_name_H-M 'C 1 2/c 1'
_atom_sites_solution_hydrogens geom
_atom_sites_solution_primary direct
_atom_sites_solution_secondary difmap
_audit_creation_method SHELXL-97
_cell_angle_alpha 90.00
_cell_angle_beta 114.322(3)
_cell_angle_gamma 90.00
_cell_formula_units_Z 4
_cell_length_a 18.4365(15)
_cell_length_b 16.7553(13)
_cell_length_c 20.2441(16)
_cell_measurement_temperature 293(2)
_cell_volume 5698.6(8)
_computing_structure_refinement 'SHELXL-97 (Sheldrick, 1997)'
_computing_structure_solution 'SHELXS-97 (Sheldrick, 1990)'
_diffrn_ambient_temperature 293(2)
_diffrn_measured_fraction_theta_full 0.992
_diffrn_measured_fraction_theta_max 0.992
_diffrn_radiation_monochromator graphite
_diffrn_radiation_source 'fine-focus sealed tube'
_diffrn_radiation_type MoK\a
_diffrn_radiation_wavelength 0.71073
_diffrn_reflns_av_R_equivalents 0.0325
_diffrn_reflns_av_sigmaI/netI 0.0364
_diffrn_reflns_limit_h_max 24
_diffrn_reflns_limit_h_min -23
_diffrn_reflns_limit_k_max 21
_diffrn_reflns_limit_k_min -22
_diffrn_reflns_limit_l_max 12
_diffrn_reflns_limit_l_min -26
_diffrn_reflns_number 19334
_diffrn_reflns_theta_full 28.43
_diffrn_reflns_theta_max 28.43
_diffrn_reflns_theta_min 1.75
_exptl_absorpt_coefficient_mu 3.509
_exptl_absorpt_correction_T_max 1.000000
_exptl_absorpt_correction_T_min 0.675453
_exptl_absorpt_correction_type multi-scan
_exptl_crystal_colour Yellow
_exptl_crystal_density_diffrn 2.644
_exptl_crystal_density_method 'not measured'
_exptl_crystal_description Plate
_exptl_crystal_F_000 4216
_exptl_crystal_size_max 0.37
_exptl_crystal_size_mid 0.21
_exptl_crystal_size_min 0.16
_refine_diff_density_max 1.110
_refine_diff_density_min -1.202
_refine_diff_density_rms 0.124
_refine_ls_extinction_coef 0.000017(15)
_refine_ls_extinction_expression Fc^*^=kFc[1+0.001xFc^2^\l^3^/sin(2\q)]^-1/4^
_refine_ls_extinction_method SHELXL
_refine_ls_goodness_of_fit_ref 1.032
_refine_ls_hydrogen_treatment none
_refine_ls_matrix_type full
_refine_ls_number_parameters 519
_refine_ls_number_reflns 7125
_refine_ls_number_restraints 48
_refine_ls_restrained_S_all 1.032
_refine_ls_R_factor_all 0.0658
_refine_ls_R_factor_gt 0.0368
_refine_ls_shift/su_max 0.002
_refine_ls_shift/su_mean 0.000
_refine_ls_structure_factor_coef Fsqd
_refine_ls_weighting_details 'calc w=1/[\s^2^(Fo^2^)+(0.0454P)^2^+22.4394P] where P=(Fo^2^+2Fc^2^)/3'
_refine_ls_weighting_scheme calc
_refine_ls_wR_factor_gt 0.0887
_refine_ls_wR_factor_ref 0.1076
_reflns_number_gt 4895
_reflns_number_total 7125
_reflns_threshold_expression &gt;2sigma(I)
_cod_data_source_file ic900346p_si_002_1.cif
_cod_data_source_block Complex1
_cod_depositor_comments
;
The following automatic conversions were performed:
'_symmetry_cell_setting' value 'Monoclinic' changed to 'monoclinic'
according to '/home/saulius/struct/CIF-dictionaries/cif_core.dic'
dictionary named 'cif_core.dic' version 2.4.1 from 2010-06-29.

Automatic conversion script
Id: cif_fix_enum 1527 2010-12-29 10:47:43Z saulius 
;
_cod_original_cell_volume 5698.5(8)
_cod_database_code 4302614

loop_
_symmetry_equiv_pos_as_xyz
'x, y, z'
'-x, y, -z+1/2'
'x+1/2, y+1/2, z'
'-x+1/2, y+1/2, -z+1/2'
'-x, -y, -z'
'x, -y, z-1/2'
'-x+1/2, -y+1/2, -z'
'x+1/2, -y+1/2, z-1/2'

loop_
_atom_site_label
_atom_site_type_symbol
_atom_site_fract_x
_atom_site_fract_y
_atom_site_fract_z
_atom_site_U_iso_or_equiv
_atom_site_adp_type
_atom_site_occupancy
_atom_site_symmetry_multiplicity
_atom_site_calc_flag
_atom_site_refinement_flags
_atom_site_disorder_assembly
_atom_site_disorder_group
Ag1 Ag 0.01880(3) 0.10457(2) 0.51264(3) 0.04990(13) Uani 1 1 d . . .
Ag2 Ag 0.17649(3) 0.14670(3) 0.53683(2) 0.05395(14) Uani 1 1 d . . .
Ag3 Ag 0.04207(3) 0.26572(3) 0.49238(3) 0.05693(14) Uani 1 1 d . . .
Ag4 Ag 0.13893(3) 0.25378(3) 0.40595(3) 0.05377(14) Uani 1 1 d . . .
Ag5 Ag 0.0000 0.2650(3) 0.2500 0.0510(15) Uani 0.80 2 d SP . 1
Ag5' Ag 0.0244(18) 0.2589(11) 0.247(2) 0.046(4) Uani 0.10 1 d P . 2
Ag6 Ag 0.0000 0.5000 0.5000 0.1338(6) Uani 1 2 d S . .
N1 N 0.0000 0.1308(3) 0.2500 0.0372(12) Uani 1 2 d S . .
C1 C 0.0671(3) 0.1623(3) 0.4375(3) 0.0431(12) Uani 1 1 d . . .
C2 C 0.0488(3) 0.1344(3) 0.3780(3) 0.0402(11) Uani 1 1 d . . .
C3 C 0.0231(3) 0.0892(3) 0.3115(3) 0.0405(11) Uani 1 1 d . . .
C4 C 0.0249(4) 0.0066(3) 0.3141(3) 0.0599(16) Uani 1 1 d . . .
H4A H 0.0425 -0.0202 0.3582 0.072 Uiso 1 1 calc R . .
C5 C 0.0000 -0.0347(5) 0.2500 0.077(3) Uani 1 2 d S . .
H5A H 0.0000 -0.0902 0.2500 0.092 Uiso 1 2 calc SR . .
O1 O 0.2098(2) 0.3495(3) 0.5014(2) 0.0591(11) Uani 1 1 d . . .
O2 O 0.1112(3) 0.3841(2) 0.5316(3) 0.0658(13) Uani 1 1 d . . .
C6 C 0.1779(4) 0.3905(4) 0.5326(3) 0.0528(14) Uani 1 1 d . . .
C7 C 0.2315(17) 0.4537(18) 0.5815(15) 0.102(15) Uani 0.529(17) 1 d PD . 1
F11 F 0.1915(15) 0.5035(15) 0.6058(13) 0.152(12) Uani 0.529(17) 1 d PD . 1
F12 F 0.2885(10) 0.4222(14) 0.6395(10) 0.118(6) Uani 0.529(17) 1 d PD . 1
F13 F 0.2655(17) 0.4977(15) 0.5479(16) 0.174(15) Uani 0.529(17) 1 d PD . 1
C7' C 0.2265(12) 0.4617(14) 0.5767(14) 0.074(12) Uani 0.471(17) 1 d PD . 2
F11' F 0.248(3) 0.449(3) 0.6413(14) 0.27(3) Uani 0.471(17) 1 d PD . 2
F12' F 0.1897(19) 0.5246(17) 0.567(3) 0.23(2) Uani 0.471(17) 1 d PD . 2
F13' F 0.2878(12) 0.4775(16) 0.570(2) 0.141(13) Uani 0.471(17) 1 d PD . 2
O3 O -0.0476(3) 0.1476(3) 0.5761(3) 0.0837(17) Uani 1 1 d . . .
O4 O -0.0336(3) 0.2767(3) 0.5594(3) 0.0767(15) Uani 1 1 d . . .
C8 C -0.0599(5) 0.2182(4) 0.5798(4) 0.0698(19) Uani 1 1 d . . .
C9 C -0.1142(6) 0.2382(5) 0.6186(6) 0.124(5) Uani 1 1 d D . .
F21 F -0.104(2) 0.192(2) 0.6717(19) 0.194(16) Uani 0.529(17) 1 d PD . 1
F22 F -0.1870(12) 0.234(3) 0.5753(14) 0.26(2) Uani 0.529(17) 1 d PD . 1
F23 F -0.104(3) 0.3085(15) 0.646(2) 0.245(19) Uani 0.529(17) 1 d PD . 1
F21' F -0.150(2) 0.3041(19) 0.595(2) 0.21(2) Uani 0.471(17) 1 d PD . 2
F22' F -0.0693(17) 0.245(3) 0.6859(13) 0.25(2) Uani 0.471(17) 1 d PD . 2
F23' F -0.1666(19) 0.1838(14) 0.609(2) 0.163(15) Uani 0.471(17) 1 d PD . 2
O5 O 0.0832(2) -0.0124(2) 0.5671(3) 0.0635(12) Uani 1 1 d . . .
O6 O 0.2090(2) 0.0242(3) 0.5980(3) 0.0622(11) Uani 1 1 d . . .
C10 C 0.1552(3) -0.0219(3) 0.5964(4) 0.0527(14) Uani 1 1 d . . .
C11 C 0.1835(4) -0.1000(4) 0.6400(5) 0.081(3) Uani 1 1 d D . .
F31 F 0.1432(11) -0.1253(14) 0.6704(17) 0.178(14) Uani 0.529(17) 1 d PD . 1
F32 F 0.2526(10) -0.0974(15) 0.6875(12) 0.124(9) Uani 0.529(17) 1 d PD . 1
F33 F 0.187(2) -0.1555(12) 0.5992(10) 0.196(12) Uani 0.529(17) 1 d PD . 1
F31' F 0.1401(13) -0.1593(9) 0.6059(15) 0.183(16) Uani 0.471(17) 1 d PD . 2
F32' F 0.2569(12) -0.1172(16) 0.657(2) 0.130(12) Uani 0.471(17) 1 d PD . 2
F33' F 0.175(2) -0.0898(16) 0.7009(12) 0.196(15) Uani 0.471(17) 1 d PD . 2
O7 O 0.1402(3) 0.2965(3) 0.2473(2) 0.0722(13) Uani 1 1 d . . .
O8 O 0.2267(2) 0.2915(3) 0.3615(2) 0.0555(10) Uani 1 1 d . . .
C12 C 0.2064(4) 0.3002(4) 0.2955(3) 0.0508(13) Uani 1 1 d . . .
C13 C 0.2750(4) 0.3154(5) 0.2721(4) 0.078(2) Uani 1 1 d D . .
F41 F 0.3398(7) 0.3349(10) 0.3228(6) 0.091(5) Uani 0.529(17) 1 d PD . 1
F42 F 0.2882(14) 0.2541(12) 0.2420(17) 0.218(17) Uani 0.529(17) 1 d PD . 1
F43 F 0.2571(10) 0.3730(17) 0.2260(13) 0.228(18) Uani 0.529(17) 1 d PD . 1
F41' F 0.2582(9) 0.2977(11) 0.2086(6) 0.081(5) Uani 0.471(17) 1 d PD . 2
F42' F 0.2976(19) 0.3853(12) 0.2793(18) 0.23(2) Uani 0.471(17) 1 d PD . 2
F43' F 0.3349(12) 0.274(2) 0.3074(11) 0.24(2) Uani 0.471(17) 1 d PD . 2
O1W O 0.0372(3) 0.3672(3) 0.3406(3) 0.0743(13) Uani 1 1 d . . .
O2W O -0.0354(5) 0.4365(4) 0.5800(4) 0.118(2) Uani 1 1 d . . .
O3W O -0.0796(3) 0.3424(4) 0.4021(3) 0.0875(16) Uani 1 1 d . . .
O4W O 0.1260(3) 0.4974(3) 0.3497(4) 0.0914(18) Uani 1 1 d . . .
O5W O 0.0903(8) 0.4725(14) 0.7036(8) 0.340(12) Uani 1 1 d . . .

loop_
_atom_site_aniso_label
_atom_site_aniso_U_11
_atom_site_aniso_U_22
_atom_site_aniso_U_33
_atom_site_aniso_U_23
_atom_site_aniso_U_13
_atom_site_aniso_U_12
Ag1 0.0477(2) 0.0442(2) 0.0648(3) 0.00400(19) 0.0302(2) -0.00475(17)
Ag2 0.0370(2) 0.0693(3) 0.0475(2) 0.0089(2) 0.00921(19) -0.01037(19)
Ag3 0.0709(3) 0.0422(2) 0.0734(3) -0.0037(2) 0.0456(3) -0.0022(2)
Ag4 0.0552(3) 0.0612(3) 0.0494(3) -0.0009(2) 0.0260(2) -0.0200(2)
Ag5 0.057(4) 0.0369(8) 0.0530(9) 0.000 0.017(3) 0.000
Ag5' 0.041(10) 0.036(3) 0.059(5) 0.001(5) 0.019(6) -0.003(4)
Ag6 0.1445(10) 0.1008(8) 0.2140(15) 0.0661(9) 0.1321(11) 0.0532(7)
N1 0.037(3) 0.037(3) 0.036(3) 0.000 0.014(3) 0.000
C1 0.044(3) 0.047(3) 0.042(3) -0.002(2) 0.021(2) -0.008(2)
C2 0.038(3) 0.042(3) 0.040(3) 0.003(2) 0.015(2) -0.002(2)
C3 0.042(3) 0.044(3) 0.036(3) 0.002(2) 0.015(2) -0.004(2)
C4 0.089(5) 0.036(3) 0.047(3) 0.007(2) 0.020(3) -0.002(3)
C5 0.109(9) 0.035(4) 0.061(6) 0.000 0.009(6) 0.000
O1 0.048(2) 0.065(3) 0.072(3) -0.018(2) 0.032(2) -0.0110(19)
O2 0.057(3) 0.053(2) 0.102(4) -0.019(2) 0.047(3) -0.008(2)
C6 0.047(3) 0.054(3) 0.058(4) -0.010(3) 0.022(3) -0.002(3)
C7 0.08(2) 0.14(3) 0.11(3) -0.04(2) 0.07(2) -0.002(19)
F11 0.081(11) 0.16(2) 0.22(2) -0.148(18) 0.063(14) -0.022(12)
F12 0.066(7) 0.180(13) 0.081(10) -0.052(10) 0.003(7) -0.010(9)
F13 0.24(3) 0.137(17) 0.20(2) -0.078(14) 0.15(2) -0.15(2)
C7' 0.049(15) 0.059(13) 0.10(3) -0.056(14) 0.019(16) -0.025(11)
F11' 0.28(5) 0.43(8) 0.14(2) -0.15(4) 0.11(4) -0.22(5)
F12' 0.112(16) 0.092(13) 0.45(6) -0.15(3) 0.08(3) -0.036(10)
F13' 0.064(7) 0.126(16) 0.23(3) -0.108(18) 0.060(12) -0.034(8)
O3 0.113(4) 0.058(3) 0.123(5) 0.021(3) 0.091(4) 0.017(3)
O4 0.108(4) 0.054(3) 0.106(4) 0.008(3) 0.082(4) 0.013(3)
C8 0.086(5) 0.063(4) 0.087(5) 0.016(4) 0.063(5) 0.018(4)
C9 0.163(12) 0.096(8) 0.187(14) 0.041(8) 0.147(12) 0.044(7)
F21 0.24(3) 0.21(2) 0.24(3) 0.15(2) 0.22(2) 0.14(2)
F22 0.110(15) 0.51(7) 0.21(2) 0.05(4) 0.104(16) 0.11(3)
F23 0.47(5) 0.102(14) 0.38(4) 0.008(17) 0.39(4) 0.05(2)
F21' 0.22(3) 0.14(2) 0.42(6) 0.07(2) 0.28(4) 0.077(17)
F22' 0.39(5) 0.29(5) 0.18(2) -0.07(3) 0.23(3) -0.03(4)
F23' 0.18(3) 0.118(14) 0.29(5) -0.009(19) 0.20(3) -0.029(17)
O5 0.042(2) 0.044(2) 0.090(3) 0.010(2) 0.013(2) -0.0001(17)
O6 0.040(2) 0.059(2) 0.082(3) 0.015(2) 0.019(2) -0.0048(18)
C10 0.044(3) 0.045(3) 0.068(4) 0.005(3) 0.021(3) 0.001(2)
C11 0.043(4) 0.063(4) 0.123(8) 0.029(5) 0.019(5) 0.001(3)
F31 0.085(10) 0.15(2) 0.33(4) 0.16(2) 0.114(17) 0.034(10)
F32 0.057(9) 0.113(16) 0.147(14) 0.081(11) -0.013(9) -0.003(8)
F33 0.25(3) 0.088(12) 0.166(16) -0.010(11) 0.00(2) 0.085(16)
F31' 0.091(12) 0.047(8) 0.27(3) 0.061(13) -0.068(15) -0.030(9)
F32' 0.071(12) 0.075(10) 0.26(3) 0.055(15) 0.082(17) 0.032(9)
F33' 0.33(4) 0.17(2) 0.119(14) 0.089(14) 0.12(2) 0.08(2)
O7 0.050(3) 0.116(4) 0.049(3) -0.005(3) 0.020(2) -0.013(3)
O8 0.051(2) 0.074(3) 0.045(2) -0.006(2) 0.022(2) -0.024(2)
C12 0.052(3) 0.059(3) 0.045(3) -0.010(3) 0.024(3) -0.013(3)
C13 0.060(5) 0.124(7) 0.057(4) -0.014(5) 0.033(4) -0.025(5)
F41 0.052(6) 0.168(14) 0.073(7) -0.043(7) 0.044(5) -0.048(8)
F42 0.25(3) 0.17(2) 0.38(4) -0.18(2) 0.27(3) -0.113(19)
F43 0.103(11) 0.36(4) 0.20(2) 0.21(3) 0.045(15) -0.01(2)
F41' 0.083(8) 0.130(13) 0.053(6) -0.026(7) 0.053(6) -0.035(9)
F42' 0.31(4) 0.18(2) 0.36(5) -0.17(3) 0.29(4) -0.19(3)
F43' 0.080(13) 0.56(6) 0.098(14) 0.04(2) 0.048(11) 0.12(2)
O1W 0.079(3) 0.062(3) 0.081(3) -0.019(2) 0.033(3) -0.008(2)
O2W 0.173(7) 0.073(4) 0.163(6) 0.009(4) 0.124(6) 0.015(4)
O3W 0.069(3) 0.106(4) 0.077(4) 0.009(3) 0.020(3) 0.018(3)
O4W 0.066(3) 0.070(3) 0.144(5) -0.001(3) 0.050(4) -0.001(3)
O5W 0.154(10) 0.61(4) 0.199(14) -0.068(18) 0.015(10) 0.097(16)

loop_
_atom_type_symbol
_atom_type_description
_atom_type_scat_dispersion_real
_atom_type_scat_dispersion_imag
_atom_type_scat_source
C C 0.0033 0.0016 'International Tables Vol C Tables 4.2.6.8 and 6.1.1.4'
H H 0.0000 0.0000 'International Tables Vol C Tables 4.2.6.8 and 6.1.1.4'
N N 0.0061 0.0033 'International Tables Vol C Tables 4.2.6.8 and 6.1.1.4'
O O 0.0106 0.0060 'International Tables Vol C Tables 4.2.6.8 and 6.1.1.4'
F F 0.0171 0.0103 'International Tables Vol C Tables 4.2.6.8 and 6.1.1.4'
Ag Ag -0.8971 1.1015 'International Tables Vol C Tables 4.2.6.8 and 6.1.1.4'

loop_
_geom_angle_atom_site_label_1
_geom_angle_atom_site_label_2
_geom_angle_atom_site_label_3
_geom_angle
_geom_angle_site_symmetry_1
_geom_angle_site_symmetry_3
_geom_angle_publ_flag
O3 Ag1 C1 135.11(19) . . ?
O3 Ag1 O5 107.11(18) . . ?
C1 Ag1 O5 114.37(18) . . ?
O3 Ag1 O5 97.4(2) . 5_556 ?
C1 Ag1 O5 103.46(18) . 5_556 ?
O5 Ag1 O5 83.36(15) . 5_556 ?
O3 Ag1 Ag3 85.73(12) . . ?
C1 Ag1 Ag3 50.45(14) . . ?
O5 Ag1 Ag3 143.83(10) . . ?
O5 Ag1 Ag3 129.39(10) 5_556 . ?
O3 Ag1 Ag2 126.03(16) . . ?
C1 Ag1 Ag2 49.57(14) . . ?
O5 Ag1 Ag2 80.83(10) . . ?
O5 Ag1 Ag2 136.40(11) 5_556 . ?
Ag3 Ag1 Ag2 64.858(17) . . ?
C1 Ag2 O8 146.33(18) . 7_556 ?
C1 Ag2 O6 121.70(17) . . ?
O8 Ag2 O6 89.22(16) 7_556 . ?
C1 Ag2 O1 106.38(17) . 7_556 ?
O8 Ag2 O1 80.14(14) 7_556 7_556 ?
O6 Ag2 O1 96.93(15) . 7_556 ?
C1 Ag2 Ag1 51.84(13) . . ?
O8 Ag2 Ag1 128.30(10) 7_556 . ?
O6 Ag2 Ag1 83.91(9) . . ?
O1 Ag2 Ag1 151.54(10) 7_556 . ?
C1 Ag2 Ag3 46.95(14) . . ?
O8 Ag2 Ag3 101.85(12) 7_556 . ?
O6 Ag2 Ag3 137.45(10) . . ?
O1 Ag2 Ag3 125.30(11) 7_556 . ?
Ag1 Ag2 Ag3 56.918(16) . . ?
C1 Ag2 Ag4 48.54(13) . . ?
O8 Ag2 Ag4 108.88(10) 7_556 . ?
O6 Ag2 Ag4 153.62(12) . . ?
O1 Ag2 Ag4 68.66(11) 7_556 . ?
Ag1 Ag2 Ag4 98.486(18) . . ?
Ag3 Ag2 Ag4 58.958(16) . . ?
C1 Ag3 O2 130.23(16) . . ?
C1 Ag3 O4 131.12(17) . . ?
O2 Ag3 O4 96.31(16) . . ?
C1 Ag3 O3W 109.6(2) . . ?
O2 Ag3 O3W 90.62(18) . . ?
O4 Ag3 O3W 79.48(19) . . ?
C1 Ag3 Ag1 52.48(13) . . ?
O2 Ag3 Ag1 151.08(13) . . ?
O4 Ag3 Ag1 79.93(11) . . ?
O3W Ag3 Ag1 116.42(14) . . ?
C1 Ag3 Ag4 49.54(13) . . ?
O2 Ag3 Ag4 83.13(11) . . ?
O4 Ag3 Ag4 179.27(11) . . ?
O3W Ag3 Ag4 100.04(13) . . ?
Ag1 Ag3 Ag4 100.786(18) . . ?
C1 Ag3 Ag2 46.70(14) . . ?
O2 Ag3 Ag2 101.31(11) . . ?
O4 Ag3 Ag2 119.77(13) . . ?
O3W Ag3 Ag2 155.44(13) . . ?
Ag1 Ag3 Ag2 58.224(15) . . ?
Ag4 Ag3 Ag2 60.845(16) . . ?
O8 Ag4 C1 154.08(18) . . ?
O8 Ag4 O1 83.83(14) . . ?
C1 Ag4 O1 113.83(17) . . ?
O8 Ag4 C2 130.82(16) . . ?
C1 Ag4 C2 28.57(17) . . ?
O1 Ag4 C2 142.40(16) . . ?
O8 Ag4 Ag3 157.47(11) . . ?
C1 Ag4 Ag3 47.41(14) . . ?
O1 Ag4 Ag3 75.25(9) . . ?
C2 Ag4 Ag3 71.63(12) . . ?
O8 Ag4 Ag5' 82.5(6) . . ?
C1 Ag4 Ag5' 94.8(6) . . ?
O1 Ag4 Ag5' 137.2(4) . . ?
C2 Ag4 Ag5' 71.1(5) . . ?
Ag3 Ag4 Ag5' 107.2(5) . . ?
O8 Ag4 Ag2 125.05(12) . . ?
C1 Ag4 Ag2 46.23(14) . . ?
O1 Ag4 Ag2 80.90(11) . . ?
C2 Ag4 Ag2 67.51(12) . . ?
Ag3 Ag4 Ag2 60.197(16) . . ?
Ag5' Ag4 Ag2 138.6(5) . . ?
O8 Ag4 Ag5 90.24(11) . . ?
C1 Ag4 Ag5 89.71(15) . . ?
O1 Ag4 Ag5 134.86(14) . . ?
C2 Ag4 Ag5 68.42(14) . . ?
Ag3 Ag4 Ag5 98.52(2) . . ?
Ag5' Ag4 Ag5 8.8(5) . . ?
Ag2 Ag4 Ag5 135.25(7) . . ?
O8 Ag4 Ag5' 98.3(5) . 2 ?
C1 Ag4 Ag5' 82.6(3) . 2 ?
O1 Ag4 Ag5' 135.1(4) . 2 ?
C2 Ag4 Ag5' 63.2(3) . 2 ?
Ag3 Ag4 Ag5' 90.9(5) . 2 ?
Ag5' Ag4 Ag5' 16.4(10) . 2 ?
Ag2 Ag4 Ag5' 128.7(3) . 2 ?
Ag5 Ag4 Ag5' 8.1(5) . 2 ?
N1 Ag5 O1W 135.68(15) . . ?
N1 Ag5 O1W 135.68(15) . 2 ?
O1W Ag5 O1W 88.6(3) . 2 ?
N1 Ag5 Ag4 86.57(8) . 2 ?
O1W Ag5 Ag4 132.02(18) . 2 ?
O1W Ag5 Ag4 54.29(13) 2 2 ?
N1 Ag5 Ag4 86.57(8) . . ?
O1W Ag5 Ag4 54.29(13) . . ?
O1W Ag5 Ag4 132.02(18) 2 . ?
Ag4 Ag5 Ag4 173.13(16) 2 . ?
Ag5' Ag5' N1 77.5(6) 2 . ?
Ag5' Ag5' O7 163(2) 2 . ?
N1 Ag5' O7 118.8(7) . . ?
Ag5' Ag5' O1W 85(3) 2 2 ?
N1 Ag5' O1W 134.3(17) . 2 ?
O7 Ag5' O1W 87.0(11) . 2 ?
Ag5' Ag5' O1W 74(3) 2 . ?
N1 Ag5' O1W 129.2(16) . . ?
O7 Ag5' O1W 90.2(11) . . ?
O1W Ag5' O1W 83.4(5) 2 . ?
Ag5' Ag5' Ag4 99(5) 2 . ?
N1 Ag5' Ag4 90.4(11) . . ?
O7 Ag5' Ag4 76.0(10) . . ?
O1W Ag5' Ag4 134.2(10) 2 . ?
O1W Ag5' Ag4 55.0(8) . . ?
Ag5' Ag5' Ag4 64(5) 2 2 ?
N1 Ag5' Ag4 83.2(10) . 2 ?
O7 Ag5' Ag4 120.5(15) . 2 ?
O1W Ag5' Ag4 51.2(7) 2 2 ?
O1W Ag5' Ag4 118.7(6) . 2 ?
Ag4 Ag5' Ag4 163.3(11) . 2 ?
O2W Ag6 O2W 180.000(1) 5_566 . ?
C3 N1 C3 117.0(6) 2 . ?
C3 N1 Ag5' 118.5(11) 2 . ?
C3 N1 Ag5' 122.9(11) . . ?
C3 N1 Ag5' 122.9(11) 2 2 ?
C3 N1 Ag5' 118.5(11) . 2 ?
Ag5' N1 Ag5' 24.9(13) . 2 ?
C3 N1 Ag5 121.5(3) 2 . ?
C3 N1 Ag5 121.5(3) . . ?
Ag5' N1 Ag5 12.5(6) . . ?
Ag5' N1 Ag5 12.5(6) 2 . ?
C2 C1 Ag2 130.0(4) . . ?
C2 C1 Ag3 141.1(5) . . ?
Ag2 C1 Ag3 86.34(19) . . ?
C2 C1 Ag1 118.6(4) . . ?
Ag2 C1 Ag1 78.59(17) . . ?
Ag3 C1 Ag1 77.06(16) . . ?
C2 C1 Ag4 86.4(4) . . ?
Ag2 C1 Ag4 85.23(18) . . ?
Ag3 C1 Ag4 83.05(18) . . ?
Ag1 C1 Ag4 155.0(3) . . ?
C1 C2 C3 170.4(5) . . ?
C1 C2 Ag4 65.1(3) . . ?
C3 C2 Ag4 124.1(3) . . ?
N1 C3 C4 123.4(5) . . ?
N1 C3 C2 116.9(5) . . ?
C4 C3 C2 119.6(5) . . ?
C5 C4 C3 118.3(6) . . ?
C4 C5 C4 119.4(8) 2 . ?
C6 O1 Ag4 124.0(4) . . ?
C6 O1 Ag2 140.9(4) . 7_556 ?
Ag4 O1 Ag2 90.90(14) . 7_556 ?
C6 O2 Ag3 119.2(4) . . ?
O2 C6 O1 129.0(6) . . ?
O2 C6 C7 117.0(7) . . ?
O1 C6 C7 113.9(7) . . ?
O2 C6 C7' 114.8(8) . . ?
O1 C6 C7' 116.2(8) . . ?
C7 C6 C7' 6.3(16) . . ?
F12 C7 F13 108(2) . . ?
F12 C7 F11 106(2) . . ?
F13 C7 F11 107(2) . . ?
F12 C7 C6 112(2) . . ?
F13 C7 C6 112(2) . . ?
F11 C7 C6 112(2) . . ?
F11' C7' F13' 104.5(18) . . ?
F11' C7' F12' 103.5(18) . . ?
F13' C7' F12' 105.8(18) . . ?
F11' C7' C6 110(2) . . ?
F13' C7' C6 117(2) . . ?
F12' C7' C6 115(2) . . ?
C8 O3 Ag1 120.9(4) . . ?
C8 O4 Ag3 123.1(4) . . ?
O3 C8 O4 129.9(6) . . ?
O3 C8 C9 114.9(6) . . ?
O4 C8 C9 115.1(6) . . ?
F22 C9 F21 107.5(13) . . ?
F22 C9 F22' 141.4(16) . . ?
F21 C9 F22' 49.1(13) . . ?
F22 C9 F21' 62.9(15) . . ?
F21 C9 F21' 135.5(15) . . ?
F22' C9 F21' 109.5(13) . . ?
F22 C9 F23 105.5(12) . . ?
F21 C9 F23 104.1(13) . . ?
F22' C9 F23 62.8(15) . . ?
F21' C9 F23 47.7(15) . . ?
F22 C9 F23' 49.1(13) . . ?
F21 C9 F23' 62.3(12) . . ?
F22' C9 F23' 109.7(13) . . ?
F21' C9 F23' 108.4(12) . . ?
F23 C9 F23' 132.8(16) . . ?
F22 C9 C8 111.2(13) . . ?
F21 C9 C8 113.5(10) . . ?
F22' C9 C8 106.9(13) . . ?
F21' C9 C8 110.1(13) . . ?
F23 C9 C8 114.4(13) . . ?
F23' C9 C8 112.2(12) . . ?
C10 O5 Ag1 125.6(4) . . ?
C10 O5 Ag1 128.5(4) . 5_556 ?
Ag1 O5 Ag1 96.64(15) . 5_556 ?
C10 O6 Ag2 120.0(4) . . ?
O5 C10 O6 128.8(6) . . ?
O5 C10 C11 115.6(5) . . ?
O6 C10 C11 115.6(5) . . ?
F31 C11 F32 105.4(12) . . ?
F31 C11 F33 106.1(13) . . ?
F32 C11 F33 102.8(11) . . ?
F31 C11 F32' 125.2(18) . . ?
F32 C11 F32' 33.5(14) . . ?
F33 C11 F32' 71.6(13) . . ?
F31 C11 F31' 68.2(13) . . ?
F32 C11 F31' 131.0(14) . . ?
F33 C11 F31' 42.7(13) . . ?
F32' C11 F31' 109.0(12) . . ?
F31 C11 F33' 40.7(13) . . ?
F32 C11 F33' 75.3(15) . . ?
F33 C11 F33' 139.9(15) . . ?
F32' C11 F33' 106.8(12) . . ?
F31' C11 F33' 108.5(13) . . ?
F31 C11 C10 116.8(10) . . ?
F32 C11 C10 114.2(12) . . ?
F33 C11 C10 110.3(11) . . ?
F32' C11 C10 114.6(15) . . ?
F31' C11 C10 111.2(10) . . ?
F33' C11 C10 106.5(11) . . ?
C12 O7 Ag5' 131.6(11) . . ?
C12 O8 Ag4 121.2(4) . . ?
C12 O8 Ag2 132.8(4) . 7_556 ?
Ag4 O8 Ag2 100.78(15) . 7_556 ?
O7 C12 O8 128.3(6) . . ?
O7 C12 C13 116.3(5) . . ?
O8 C12 C13 115.4(5) . . ?
F41' C13 F42' 106.2(12) . . ?
F41' C13 F43' 104.2(11) . . ?
F42' C13 F43' 106.4(12) . . ?
F41' C13 F41 131.4(10) . . ?
F42' C13 F41 59.6(15) . . ?
F43' C13 F41 50.0(14) . . ?
F41' C13 F42 46.9(12) . . ?
F42' C13 F42 134.7(14) . . ?
F43' C13 F42 61.7(12) . . ?
F41 C13 F42 107.2(11) . . ?
F41' C13 F43 62.8(12) . . ?
F42' C13 F43 49.2(13) . . ?
F43' C13 F43 137.0(16) . . ?
F41 C13 F43 105.7(10) . . ?
F42 C13 F43 107.5(11) . . ?
F41' C13 C12 113.4(8) . . ?
F42' C13 C12 113.7(11) . . ?
F43' C13 C12 112.2(12) . . ?
F41 C13 C12 114.7(7) . . ?
F42 C13 C12 111.0(10) . . ?
F43 C13 C12 110.4(11) . . ?
Ag5 O1W Ag5' 11.3(6) . 2 ?
Ag5 O1W Ag5' 10.6(6) . . ?
Ag5' O1W Ag5' 21.7(13) 2 . ?

loop_
_geom_bond_atom_site_label_1
_geom_bond_atom_site_label_2
_geom_bond_distance
_geom_bond_site_symmetry_2
_geom_bond_publ_flag
Ag1 O3 2.228(5) . ?
Ag1 C1 2.271(5) . ?
Ag1 O5 2.321(4) . ?
Ag1 O5 2.455(4) 5_556 ?
Ag1 Ag3 2.7908(6) . ?
Ag1 Ag2 2.8315(6) . ?
Ag2 C1 2.199(6) . ?
Ag2 O8 2.339(4) 7_556 ?
Ag2 O6 2.345(4) . ?
Ag2 O1 2.516(4) 7_556 ?
Ag2 Ag3 3.0152(7) . ?
Ag2 Ag4 3.0345(7) . ?
Ag3 C1 2.208(5) . ?
Ag3 O2 2.314(4) . ?
Ag3 O4 2.319(4) . ?
Ag3 O3W 2.578(5) . ?
Ag3 Ag4 2.9771(6) . ?
Ag4 O8 2.242(4) . ?
Ag4 C1 2.282(5) . ?
Ag4 O1 2.436(4) . ?
Ag4 C2 2.512(5) . ?
Ag4 Ag5' 3.03(4) . ?
Ag4 Ag5 3.1468(6) . ?
Ag4 Ag5' 3.32(4) 2 ?
Ag5 N1 2.249(7) . ?
Ag5 O1W 2.394(6) . ?
Ag5 O1W 2.394(6) 2 ?
Ag5 Ag4 3.1468(6) 2 ?
Ag5' Ag5' 0.95(5) 2 ?
Ag5' N1 2.20(2) . ?
Ag5' O7 2.23(3) . ?
Ag5' O1W 2.47(3) 2 ?
Ag5' O1W 2.56(3) . ?
Ag5' Ag4 3.32(4) 2 ?
Ag6 O2W 2.248(6) 5_566 ?
Ag6 O2W 2.248(6) . ?
N1 C3 1.335(6) 2 ?
N1 C3 1.335(6) . ?
N1 Ag5' 2.20(2) 2 ?
C1 C2 1.204(7) . ?
C2 C3 1.443(7) . ?
C3 C4 1.384(7) . ?
C4 C5 1.373(7) . ?
C5 C4 1.373(7) 2 ?
O1 C6 1.235(7) . ?
O1 Ag2 2.516(4) 7_556 ?
O2 C6 1.226(7) . ?
C6 C7 1.51(4) . ?
C6 C7' 1.54(2) . ?
C7 F12 1.32(2) . ?
C7 F13 1.32(2) . ?
C7 F11 1.33(2) . ?
C7' F11' 1.22(2) . ?
C7' F13' 1.22(2) . ?
C7' F12' 1.22(2) . ?
O3 C8 1.212(8) . ?
O4 C8 1.239(8) . ?
C8 C9 1.542(11) . ?
C9 F22 1.268(18) . ?
C9 F21 1.271(16) . ?
C9 F22' 1.27(2) . ?
C9 F21' 1.27(2) . ?
C9 F23 1.284(19) . ?
C9 F23' 1.284(18) . ?
O5 C10 1.221(7) . ?
O5 Ag1 2.455(4) 5_556 ?
O6 C10 1.246(7) . ?
C10 C11 1.544(9) . ?
C11 F31 1.220(14) . ?
C11 F32 1.242(15) . ?
C11 F33 1.262(14) . ?
C11 F32' 1.285(17) . ?
C11 F31' 1.285(15) . ?
C11 F33' 1.314(16) . ?
O7 C12 1.211(7) . ?
O8 C12 1.239(7) . ?
O8 Ag2 2.339(4) 7_556 ?
C12 C13 1.542(9) . ?
C13 F41' 1.228(12) . ?
C13 F42' 1.232(14) . ?
C13 F43' 1.250(15) . ?
C13 F41 1.256(12) . ?
C13 F42 1.270(12) . ?
C13 F43 1.286(13) . ?
O1W Ag5' 2.47(3) 2 ?
